data_7224534
loop_
_publ_author_name
'Zhu, Yu'
'Fang, Wei-Hui'
'Wei, Qi'
'Yang, Guo-Yu'

_publ_section_title
;
 Extended hybrid architectures based on tetra-CoIIsandwiched
 polyoxotungstates
;
_journal_issue 15
_journal_name_full CrystEngComm
_journal_page_first 2712
_journal_paper_doi 10.1039/C6CE00374E
_journal_volume 18
_journal_year 2016
_chemical_formula_sum 'C10 H80 Co6 N10 O84 Si2 W18'
_chemical_formula_weight 5403.72
_chemical_name_systematic
; 
 ? 
;
_space_group_IT_number 2
_symmetry_cell_setting triclinic
_symmetry_space_group_name_Hall '-P 1'
_symmetry_space_group_name_H-M 'P -1'
_atom_sites_solution_hydrogens geom
_atom_sites_solution_primary direct
_atom_sites_solution_secondary difmap
_audit_creation_method SHELXL-97
_audit_update_record
;
2014-02-20 deposited with the CCDC.
2016-03-07 downloaded from the CCDC.
;
_cell_angle_alpha 102.457(3)
_cell_angle_beta 96.489(3)
_cell_angle_gamma 113.464(3)
_cell_formula_units_Z 1
_cell_length_a 11.9641(3)
_cell_length_b 12.0257(4)
_cell_length_c 16.0944(5)
_cell_measurement_reflns_used 10549
_cell_measurement_temperature 293(2)
_cell_measurement_theta_max 29.2010
_cell_measurement_theta_min 2.8010
_cell_volume 2022.34(13)
_computing_cell_refinement 'CrysAlisPro, Agilent Technologies,Version 1.171.36.20(release 27-06-2012 CrysAlis171 .NET)'
_computing_data_collection 'CrysAlisPro, Agilent Technologies,Version 1.171.36.20(release 27-06-2012 CrysAlis171 .NET)'
_computing_data_reduction 'CrysAlisPro, Agilent Technologies,Version 1.171.36.20(release 27-06-2012 CrysAlis171 .NET)'
_computing_molecular_graphics SHELXTL
_computing_publication_material SHELXTL
_computing_structure_refinement 'SHELXL-97 (Sheldrick, 1997)'
_computing_structure_solution 'SHELXS-97 (Sheldrick, 1990)'
_diffrn_ambient_temperature 293(2)
_diffrn_detector_area_resol_mean 10.3503
_diffrn_measured_fraction_theta_full 0.999
_diffrn_measured_fraction_theta_max 0.999
_diffrn_measurement_device_type 'SuperNova, Dual, Cu at zero, Atlas'
_diffrn_measurement_method CCD_Profile_fitting
_diffrn_radiation_monochromator graphite
_diffrn_radiation_source 'fine-focus sealed tube'
_diffrn_radiation_type MoK\a
_diffrn_radiation_wavelength 0.71073
_diffrn_reflns_av_R_equivalents 0.0912
_diffrn_reflns_av_sigmaI/netI 0.0889
_diffrn_reflns_limit_h_max 14
_diffrn_reflns_limit_h_min -13
_diffrn_reflns_limit_k_max 14
_diffrn_reflns_limit_k_min -14
_diffrn_reflns_limit_l_max 16
_diffrn_reflns_limit_l_min -19
_diffrn_reflns_number 14843
_diffrn_reflns_theta_full 25.00
_diffrn_reflns_theta_max 25.00
_diffrn_reflns_theta_min 2.36
_diffrn_standards_decay_% none
_diffrn_standards_interval_count none
_diffrn_standards_interval_time none
_diffrn_standards_number none
_exptl_absorpt_coefficient_mu 26.829
_exptl_absorpt_correction_T_max 1.00000
_exptl_absorpt_correction_T_min 0.49154
_exptl_absorpt_correction_type multi-scan
_exptl_absorpt_process_details 'CrysAlisPro, Agilent Technologies'
_exptl_crystal_colour red
_exptl_crystal_density_diffrn 4.437
_exptl_crystal_density_method 'not measured'
_exptl_crystal_description Prism
_exptl_crystal_F_000 2403
_exptl_crystal_size_max 0.2000
_exptl_crystal_size_mid 0.1500
_exptl_crystal_size_min 0.1500
_refine_diff_density_max 2.909
_refine_diff_density_min -4.297
_refine_diff_density_rms 0.576
_refine_ls_extinction_method none
_refine_ls_goodness_of_fit_ref 1.029
_refine_ls_hydrogen_treatment mixed
_refine_ls_matrix_type full
_refine_ls_number_parameters 536
_refine_ls_number_reflns 7114
_refine_ls_number_restraints 6
_refine_ls_restrained_S_all 1.028
_refine_ls_R_factor_all 0.0513
_refine_ls_R_factor_gt 0.0454
_refine_ls_shift/su_max 0.001
_refine_ls_shift/su_mean 0.000
_refine_ls_structure_factor_coef Fsqd
_refine_ls_weighting_details 'calc w=1/[\s^2^(Fo^2^)+(0.0407P)^2^+0.0000P] where P=(Fo^2^+2Fc^2^)/3'
_refine_ls_weighting_scheme calc
_refine_ls_wR_factor_gt 0.0955
_refine_ls_wR_factor_ref 0.0998
_reflns_number_gt 6238
_reflns_number_total 7114
_reflns_threshold_expression >2sigma(I)
_cod_data_source_file c6ce00374e2.cif
_cod_data_source_block 1
_cod_depositor_comments 'Adding full bibliography for 7224532--7224534.cif.'
_cod_original_cell_volume 2022.34(11)
_cod_original_sg_symbol_H-M P-1
_cod_database_code 7224534

loop_
_symmetry_equiv_pos_as_xyz
'x, y, z'
'-x, -y, -z'

loop_
_atom_site_label
_atom_site_type_symbol
_atom_site_fract_x
_atom_site_fract_y
_atom_site_fract_z
_atom_site_U_iso_or_equiv
_atom_site_adp_type
_atom_site_occupancy
_atom_site_symmetry_multiplicity
_atom_site_calc_flag
_atom_site_refinement_flags
W1 W 0.37971(4) 0.54401(5) 0.15607(3) 0.01036(13) Uani 1 1 d .
W2 W 0.11834(4) 0.69080(5) 0.33217(3) 0.00960(13) Uani 1 1 d .
W3 W 0.30783(4) 0.51825(5) 0.35327(3) 0.01015(13) Uani 1 1 d .
W4 W 0.52204(4) 0.86429(5) 0.12351(3) 0.01012(13) Uani 1 1 d .
W5 W 0.57464(4) 1.12123(5) 0.28987(3) 0.00867(13) Uani 1 1 d .
W6 W 0.60797(4) 0.64608(5) 0.33983(3) 0.00927(13) Uani 1 1 d .
W7 W 0.18667(4) 0.71889(5) 0.13444(3) 0.01050(13) Uani 1 1 d .
W8 W 0.24433(4) 0.97593(5) 0.30308(3) 0.00839(13) Uani 1 1 d .
W9 W 0.74781(4) 0.96220(5) 0.30753(3) 0.00943(13) Uani 1 1 d .
Co1 Co 0.35782(14) 0.93753(15) 0.50502(10) 0.0091(4) Uani 1 1 d .
Co2 Co 0.52050(14) 0.79152(16) 0.51818(11) 0.0099(4) Uani 1 1 d .
Co3 Co -0.21022(15) 0.45319(16) 0.31026(11) 0.0127(4) Uani 1 1 d .
Si1 Si 0.4376(3) 0.8245(3) 0.3279(2) 0.0060(7) Uiso 1 1 d .
O1 O 0.2488(7) 0.5966(8) 0.1372(5) 0.0109(18) Uiso 1 1 d .
O2 O 0.2969(7) 0.8103(7) 0.2898(5) 0.0082(17) Uani 1 1 d U
O3 O 0.4365(7) 0.6837(8) 0.3034(5) 0.0097(18) Uani 1 1 d .
O4 O 0.5475(7) 1.0359(8) 0.1606(5) 0.0112(18) Uiso 1 1 d .
O5 O 0.4779(7) 0.8874(8) 0.4328(5) 0.0093(18) Uani 1 1 d .
O6 O 0.3470(7) 0.8206(8) 0.1123(5) 0.0091(17) Uiso 1 1 d .
O7 O 0.3454(8) 0.4290(8) 0.0595(6) 0.019(2) Uani 1 1 d .
O8 O 0.0935(8) 0.6645(9) 0.0330(5) 0.019(2) Uani 1 1 d .
O9 O 0.6957(7) 0.7872(8) 0.2961(5) 0.015(2) Uani 1 1 d .
O10 O 0.7411(7) 1.0008(8) 0.4181(5) 0.0142(19) Uani 1 1 d .
O11 O 0.9053(7) 1.0126(8) 0.3099(5) 0.0132(19) Uani 1 1 d .
O12 O 0.7330(7) 1.1171(8) 0.2962(5) 0.0134(19) Uiso 1 1 d .
O13 O 0.5351(7) 0.9123(8) 0.2790(5) 0.0124(18) Uiso 1 1 d .
O14 O -0.0337(7) 0.6045(8) 0.3423(6) 0.017(2) Uani 1 1 d .
O15 O 0.3275(7) 1.0305(8) 0.4159(6) 0.0136(19) Uani 1 1 d .
O16 O 0.0779(7) 0.6458(8) 0.1992(5) 0.0090(17) Uiso 1 1 d .
O17 O 0.1782(7) 0.8752(8) 0.1754(5) 0.0121(19) Uani 1 1 d .
O18 O 0.4822(8) 0.6962(8) 0.1290(6) 0.017(2) Uani 1 1 d .
O19 O 0.3972(7) 1.0551(8) 0.2648(6) 0.017(2) Uani 1 1 d .
O20 O 0.4674(7) 0.5097(8) 0.3583(6) 0.015(2) Uani 1 1 d .
O21 O 0.7175(7) 0.5857(9) 0.3486(6) 0.017(2) Uani 1 1 d .
O22 O 0.5310(7) 0.5496(8) 0.2106(5) 0.0146(19) Uani 1 1 d .
O23 O 0.1057(7) 0.8460(8) 0.3220(5) 0.0126(19) Uani 1 1 d .
O24 O 0.6888(7) 0.9104(8) 0.1754(5) 0.0100(18) Uiso 1 1 d .
O25 O 0.1802(7) 0.5664(8) 0.3159(5) 0.0136(19) Uani 1 1 d .
O26 O 0.1836(8) 1.0844(9) 0.2989(6) 0.018(2) Uani 1 1 d .
O27 O 0.2232(8) 0.3755(8) 0.3708(6) 0.017(2) Uiso 1 1 d .
O28 O 0.2889(7) 0.4470(8) 0.2230(5) 0.0140(19) Uani 1 1 d .
O29 O 0.6351(7) 0.7468(8) 0.4453(5) 0.015(2) Uani 1 1 d .
O30 O 0.5848(7) 1.1408(8) 0.4043(5) 0.0123(19) Uani 1 1 d .
O31 O 0.2020(7) 0.7700(9) 0.4395(6) 0.015(2) Uani 1 1 d .
O32 O 0.3623(7) 0.6285(8) 0.4586(5) 0.0123(19) Uani 1 1 d .
O33 O 0.6204(7) 1.2740(8) 0.2830(6) 0.0140(19) Uani 1 1 d .
O34 O 0.5315(8) 0.8507(9) 0.0164(6) 0.019(2) Uani 1 1 d .
N1 N -0.2870(12) 0.4329(12) 0.1777(7) 0.031(3) Uani 1 1 d .
H1A H -0.3657 0.3846 0.1587 0.037 Uiso 1 1 d R
N2 N -0.2792(9) 0.6699(11) 0.1213(7) 0.017(2) Uiso 1 1 d .
H2A H -0.3535 0.6116 0.0975 0.020 Uiso 1 1 d R
H2B H -0.2648 0.7482 0.1322 0.020 Uiso 1 1 d R
N3 N 0.1149(10) 0.1893(11) 0.1714(8) 0.023(3) Uani 1 1 d .
H3A H 0.1643 0.2270 0.2221 0.028 Uiso 1 1 d R
H3B H 0.0390 0.1797 0.1642 0.028 Uiso 1 1 d R
N4 N 0.3108(11) 0.0501(12) 0.0912(8) 0.028(3) Uani 1 1 d .
H4A H 0.2467 -0.0189 0.0623 0.033 Uiso 1 1 d R
H4B H 0.3832 0.0506 0.1016 0.033 Uiso 1 1 d R
N5 N 0.1001(11) 0.1427(14) 0.4668(8) 0.040(3) Uani 1 1 d .
H5A H 0.1258 0.1037 0.4279 0.047 Uiso 1 1 calc R
H5B H 0.1243 0.2229 0.4771 0.047 Uiso 1 1 calc R
C1 C -0.2238(16) 0.4900(17) 0.1180(10) 0.038(4) Uani 1 1 d .
H1C H -0.2789 0.4521 0.0605 0.045 Uiso 1 1 calc R
H1D H -0.1517 0.4724 0.1150 0.045 Uiso 1 1 calc R
C2 C -0.1791(12) 0.6366(16) 0.1431(10) 0.034(4) Uani 1 1 d .
H2C H -0.1435 0.6721 0.2053 0.041 Uiso 1 1 calc R
H2D H -0.1141 0.6732 0.1129 0.041 Uiso 1 1 calc R
C3 C 0.1603(17) 0.140(2) 0.0965(12) 0.056(6) Uani 1 1 d .
H3C H 0.1505 0.1790 0.0509 0.067 Uiso 1 1 calc R
H3D H 0.1101 0.0497 0.0732 0.067 Uiso 1 1 calc R
C4 C 0.2967(13) 0.1678(16) 0.1231(11) 0.035(4) Uani 1 1 d .
H4C H 0.3477 0.2321 0.0983 0.042 Uiso 1 1 calc R
H4D H 0.3244 0.1993 0.1862 0.042 Uiso 1 1 calc R
C5 C 0.0152(13) 0.0726(15) 0.5155(9) 0.027(4) Uani 1 1 d .
H5C H -0.0617 0.0821 0.5061 0.033 Uiso 1 1 calc R
H5D H 0.0533 0.1067 0.5774 0.033 Uiso 1 1 calc R
O1W O -0.1135(8) 0.3399(9) 0.2797(7) 0.025(2) Uani 1 1 d .
O2W O -0.1819(8) 0.4451(9) 0.4373(6) 0.023(2) Uani 1 1 d .
O3W O 0.5714(8) 0.7074(8) 0.6062(6) 0.019(2) Uani 1 1 d .
O4W O 0.0006(9) 0.6767(11) 0.5436(7) 0.037(3) Uani 1 1 d .
O5W O 0.9507(11) 0.9026(12) 0.1491(8) 0.050(3) Uani 1 1 d .
O6W O 0.8563(9) 0.0672(10) 0.0907(7) 0.034(3) Uani 1 1 d .
O7W O 0.0121(8) 0.3651(9) 0.1455(6) 0.021(2) Uani 1 1 d .
O8W O 0.7104(9) 0.1888(10) 0.0783(6) 0.029(2) Uani 1 1 d .

loop_
_atom_site_aniso_label
_atom_site_aniso_U_11
_atom_site_aniso_U_22
_atom_site_aniso_U_33
_atom_site_aniso_U_23
_atom_site_aniso_U_13
_atom_site_aniso_U_12
W1 0.0099(3) 0.0105(3) 0.0117(3) 0.0056(2) 0.0037(2) 0.0039(2)
W2 0.0059(2) 0.0102(3) 0.0129(3) 0.0063(2) 0.0042(2) 0.0016(2)
W3 0.0089(2) 0.0090(3) 0.0139(3) 0.0067(2) 0.0048(2) 0.0028(2)
W4 0.0089(2) 0.0119(3) 0.0108(3) 0.0069(2) 0.0051(2) 0.0031(2)
W5 0.0080(2) 0.0093(3) 0.0106(3) 0.0071(2) 0.0049(2) 0.0029(2)
W6 0.0078(2) 0.0106(3) 0.0123(3) 0.0066(2) 0.0044(2) 0.0047(2)
W7 0.0078(2) 0.0121(3) 0.0124(3) 0.0065(2) 0.0033(2) 0.0034(2)
W8 0.0071(2) 0.0097(3) 0.0105(3) 0.0064(2) 0.00322(19) 0.0035(2)
W9 0.0062(2) 0.0119(3) 0.0116(3) 0.0065(2) 0.0046(2) 0.0030(2)
Co1 0.0080(8) 0.0107(9) 0.0094(8) 0.0059(7) 0.0044(6) 0.0026(7)
Co2 0.0103(8) 0.0102(8) 0.0122(9) 0.0073(7) 0.0059(7) 0.0045(7)
Co3 0.0104(8) 0.0108(9) 0.0173(9) 0.0074(8) 0.0055(7) 0.0025(7)
O2 0.0084(19) 0.0084(19) 0.0080(19) 0.0027(11) 0.0017(10) 0.0037(12)
O3 0.012(4) 0.010(4) 0.016(5) 0.011(4) 0.009(4) 0.009(4)
O5 0.004(4) 0.011(4) 0.006(4) 0.001(4) 0.000(3) -0.002(4)
O7 0.025(5) 0.013(5) 0.013(5) 0.001(4) -0.005(4) 0.005(4)
O8 0.015(5) 0.032(6) 0.008(4) 0.005(4) 0.001(4) 0.010(4)
O9 0.010(4) 0.022(5) 0.012(5) 0.006(4) -0.004(4) 0.008(4)
O10 0.009(4) 0.015(5) 0.015(5) 0.010(4) 0.005(4) -0.001(4)
O11 0.012(4) 0.017(5) 0.012(5) 0.007(4) 0.002(4) 0.006(4)
O14 0.006(4) 0.013(5) 0.025(5) 0.005(4) 0.004(4) -0.001(4)
O15 0.007(4) 0.014(5) 0.016(5) 0.002(4) 0.001(4) 0.003(4)
O17 0.013(4) 0.014(5) 0.016(5) 0.007(4) 0.005(4) 0.010(4)
O18 0.022(5) 0.011(5) 0.018(5) 0.004(4) 0.011(4) 0.006(4)
O19 0.011(4) 0.012(5) 0.022(5) 0.008(4) 0.002(4) -0.002(4)
O20 0.011(4) 0.012(5) 0.024(5) 0.005(4) 0.006(4) 0.005(4)
O21 0.011(4) 0.019(5) 0.023(5) 0.010(4) 0.011(4) 0.006(4)
O22 0.017(5) 0.017(5) 0.015(5) 0.009(4) 0.004(4) 0.011(4)
O23 0.007(4) 0.014(5) 0.021(5) 0.012(4) 0.007(4) 0.004(4)
O25 0.014(4) 0.015(5) 0.017(5) 0.007(4) 0.005(4) 0.009(4)
O26 0.019(5) 0.019(5) 0.025(5) 0.009(4) 0.010(4) 0.015(4)
O28 0.015(4) 0.013(5) 0.006(4) 0.000(4) 0.002(4) 0.000(4)
O29 0.014(4) 0.016(5) 0.014(5) 0.004(4) 0.000(4) 0.006(4)
O30 0.013(4) 0.009(4) 0.008(4) 0.005(4) -0.002(3) -0.002(4)
O31 0.014(4) 0.022(5) 0.015(5) 0.006(4) 0.007(4) 0.011(4)
O32 0.008(4) 0.016(5) 0.008(4) 0.002(4) -0.005(3) 0.003(4)
O33 0.004(4) 0.014(5) 0.025(5) 0.007(4) 0.004(4) 0.003(4)
O34 0.016(5) 0.025(5) 0.019(5) 0.014(4) 0.012(4) 0.006(4)
N1 0.036(7) 0.036(8) 0.014(6) 0.009(6) 0.009(6) 0.008(6)
N3 0.016(6) 0.027(7) 0.028(7) 0.010(6) 0.000(5) 0.012(6)
N4 0.024(7) 0.024(7) 0.030(7) 0.005(6) 0.009(5) 0.006(6)
N5 0.029(7) 0.045(9) 0.033(8) 0.001(7) 0.006(6) 0.010(7)
C1 0.058(11) 0.057(12) 0.033(9) 0.030(9) 0.023(8) 0.047(10)
C2 0.011(7) 0.055(11) 0.030(9) 0.022(9) 0.005(6) 0.003(7)
C3 0.048(11) 0.079(16) 0.042(11) 0.012(11) 0.009(9) 0.032(12)
C4 0.026(8) 0.046(11) 0.033(9) 0.010(8) 0.002(7) 0.017(8)
C5 0.018(7) 0.073(12) 0.005(7) 0.020(8) 0.010(6) 0.028(9)
O1W 0.022(5) 0.014(5) 0.039(6) 0.011(5) 0.014(5) 0.004(4)
O2W 0.022(5) 0.031(6) 0.021(5) 0.013(5) 0.008(4) 0.013(5)
O3W 0.023(5) 0.016(5) 0.023(5) 0.018(4) 0.007(4) 0.008(4)
O4W 0.031(6) 0.037(7) 0.038(7) 0.010(6) 0.014(5) 0.009(5)
O5W 0.049(7) 0.056(8) 0.050(8) 0.015(7) 0.003(6) 0.028(7)
O6W 0.031(6) 0.037(7) 0.038(7) 0.023(6) 0.007(5) 0.013(5)
O7W 0.022(5) 0.022(5) 0.023(5) 0.013(5) 0.012(4) 0.008(4)
O8W 0.024(5) 0.035(6) 0.024(6) 0.009(5) 0.004(4) 0.008(5)

loop_
_atom_type_symbol
_atom_type_description
_atom_type_scat_dispersion_real
_atom_type_scat_dispersion_imag
_atom_type_scat_source
C C 0.0033 0.0016 'International Tables Vol C Tables 4.2.6.8 and 6.1.1.4'
H H 0.0000 0.0000 'International Tables Vol C Tables 4.2.6.8 and 6.1.1.4'
Co Co 0.3494 0.9721 'International Tables Vol C Tables 4.2.6.8 and 6.1.1.4'
N N 0.0061 0.0033 'International Tables Vol C Tables 4.2.6.8 and 6.1.1.4'
O O 0.0106 0.0060 'International Tables Vol C Tables 4.2.6.8 and 6.1.1.4'
Si Si 0.0817 0.0704 'International Tables Vol C Tables 4.2.6.8 and 6.1.1.4'
W W -0.8490 6.8722 'International Tables Vol C Tables 4.2.6.8 and 6.1.1.4'

loop_
_geom_angle_atom_site_label_1
_geom_angle_atom_site_label_2
_geom_angle_atom_site_label_3
_geom_angle
_geom_angle_site_symmetry_1
_geom_angle_site_symmetry_3
O7 W1 O28 101.0(4) . .
O7 W1 O22 99.7(4) . .
O28 W1 O22 92.2(4) . .
O7 W1 O1 101.9(4) . .
O28 W1 O1 88.2(4) . .
O22 W1 O1 157.9(4) . .
O7 W1 O18 102.2(4) . .
O28 W1 O18 156.7(4) . .
O22 W1 O18 86.3(4) . .
O1 W1 O18 84.7(3) . .
O7 W1 O3 170.7(3) . .
O28 W1 O3 73.2(3) . .
O22 W1 O3 73.7(3) . .
O1 W1 O3 85.3(3) . .
O18 W1 O3 84.1(3) . .
O31 W2 O14 104.0(4) . .
O31 W2 O25 95.6(4) . .
O14 W2 O25 101.9(4) . .
O31 W2 O23 89.3(4) . .
O14 W2 O23 98.9(4) . .
O25 W2 O23 156.7(3) . .
O31 W2 O16 159.1(4) . .
O14 W2 O16 96.3(4) . .
O25 W2 O16 85.2(3) . .
O23 W2 O16 82.3(3) . .
O31 W2 O2 87.0(3) . .
O14 W2 O2 166.6(3) . .
O25 W2 O2 84.3(3) . .
O23 W2 O2 73.2(3) . .
O16 W2 O2 72.2(3) . .
O27 W3 O32 104.4(4) . .
O27 W3 O25 102.4(4) . .
O32 W3 O25 95.0(4) . .
O27 W3 O20 98.4(4) . .
O32 W3 O20 91.5(4) . .
O25 W3 O20 155.9(4) . .
O27 W3 O28 95.7(4) . .
O32 W3 O28 159.5(4) . .
O25 W3 O28 83.9(3) . .
O20 W3 O28 82.0(3) . .
O27 W3 O3 166.1(3) . .
O32 W3 O3 87.0(3) . .
O25 W3 O3 84.1(3) . .
O20 W3 O3 73.1(3) . .
O28 W3 O3 72.6(3) . .
O34 W4 O24 100.5(4) . .
O34 W4 O4 99.9(4) . .
O24 W4 O4 91.0(3) . .
O34 W4 O18 101.6(4) . .
O24 W4 O18 88.5(4) . .
O4 W4 O18 158.2(4) . .
O34 W4 O6 99.7(4) . .
O24 W4 O6 159.8(3) . .
O4 W4 O6 86.1(3) . .
O18 W4 O6 86.9(4) . .
O34 W4 O13 171.7(4) . .
O24 W4 O13 74.1(3) . .
O4 W4 O13 74.3(3) . .
O18 W4 O13 84.7(3) . .
O6 W4 O13 85.9(3) . .
O33 W5 O30 102.7(4) . .
O33 W5 O19 102.5(4) . .
O30 W5 O19 92.8(4) . .
O33 W5 O12 98.1(4) . .
O30 W5 O12 92.5(4) . .
O19 W5 O12 157.0(4) . .
O33 W5 O4 97.3(4) . .
O30 W5 O4 160.0(4) . .
O19 W5 O4 83.9(3) . .
O12 W5 O4 83.5(3) . .
O33 W5 O13 169.0(3) . .
O30 W5 O13 85.8(3) . .
O19 W5 O13 83.7(3) . .
O12 W5 O13 74.4(3) . .
O4 W5 O13 74.2(3) . .
O21 W6 O29 104.7(4) . .
O21 W6 O20 98.9(4) . .
O29 W6 O20 92.8(4) . .
O21 W6 O9 100.5(4) . .
O29 W6 O9 92.3(4) . .
O20 W6 O9 157.9(3) . .
O21 W6 O22 94.6(4) . .
O29 W6 O22 160.7(3) . .
O20 W6 O22 83.8(4) . .
O9 W6 O22 84.3(3) . .
O21 W6 O3 167.0(4) . .
O29 W6 O3 86.9(3) . .
O20 W6 O3 74.2(3) . .
O9 W6 O3 84.7(3) . .
O22 W6 O3 73.9(3) . .
O8 W7 O16 102.6(4) . .
O8 W7 O1 103.8(4) . .
O16 W7 O1 87.9(3) . .
O8 W7 O17 100.1(4) . .
O16 W7 O17 91.4(4) . .
O1 W7 O17 155.7(3) . .
O8 W7 O6 100.9(4) . .
O16 W7 O6 156.5(3) . .
O1 W7 O6 85.8(3) . .
O17 W7 O6 85.2(3) . .
O8 W7 O2 170.5(3) . .
O16 W7 O2 72.0(3) . .
O1 W7 O2 84.1(3) . .
O17 W7 O2 72.7(3) . .
O6 W7 O2 84.8(3) . .
O26 W8 O15 102.1(4) . .
O26 W8 O23 99.5(4) . .
O15 W8 O23 93.3(4) . .
O26 W8 O19 99.7(4) . .
O15 W8 O19 91.9(4) . .
O23 W8 O19 158.5(4) . .
O26 W8 O17 96.9(4) . .
O15 W8 O17 160.9(3) . .
O23 W8 O17 85.2(4) . .
O19 W8 O17 83.0(3) . .
O26 W8 O2 170.5(4) . .
O15 W8 O2 86.4(3) . .
O23 W8 O2 75.5(3) . .
O19 W8 O2 84.0(3) . .
O17 W8 O2 74.8(3) . .
O11 W9 O10 104.2(4) . .
O11 W9 O9 101.3(4) . .
O10 W9 O9 94.4(4) . .
O11 W9 O12 98.7(4) . .
O10 W9 O12 90.3(4) . .
O9 W9 O12 157.6(3) . .
O11 W9 O24 96.7(3) . .
O10 W9 O24 158.4(3) . .
O9 W9 O24 86.4(3) . .
O12 W9 O24 81.4(3) . .
O11 W9 O13 167.6(3) . .
O10 W9 O13 85.2(3) . .
O9 W9 O13 85.7(3) . .
O12 W9 O13 72.9(3) . .
O24 W9 O13 73.4(3) . .
O10 Co1 O31 92.2(3) 2_676 .
O10 Co1 O15 91.3(3) 2_676 .
O31 Co1 O15 93.2(3) . .
O10 Co1 O30 93.2(3) 2_676 2_676
O31 Co1 O30 93.4(3) . 2_676
O15 Co1 O30 171.9(3) . 2_676
O10 Co1 O5 174.4(3) 2_676 .
O31 Co1 O5 93.2(3) . .
O15 Co1 O5 89.7(3) . .
O30 Co1 O5 85.3(3) 2_676 .
O10 Co1 O5 89.7(3) 2_676 2_676
O31 Co1 O5 177.3(3) . 2_676
O15 Co1 O5 84.8(3) . 2_676
O30 Co1 O5 88.4(3) 2_676 2_676
O5 Co1 O5 84.9(3) . 2_676
O32 Co2 O29 96.3(3) . .
O32 Co2 O3W 90.8(3) . .
O29 Co2 O3W 87.7(3) . .
O32 Co2 O5 92.6(3) . .
O29 Co2 O5 92.2(3) . .
O3W Co2 O5 176.6(3) . .
O32 Co2 O15 174.1(3) . 2_676
O29 Co2 O15 89.2(3) . 2_676
O3W Co2 O15 91.6(3) . 2_676
O5 Co2 O15 85.0(3) . 2_676
O32 Co2 O30 89.4(3) . 2_676
O29 Co2 O30 173.7(4) . 2_676
O3W Co2 O30 95.0(3) . 2_676
O5 Co2 O30 84.7(3) . 2_676
O15 Co2 O30 85.0(3) 2_676 2_676
O2W Co3 O14 88.3(4) . .
O2W Co3 O21 89.3(4) . 1_455
O14 Co3 O21 87.9(3) . 1_455
O2W Co3 O1W 88.8(4) . .
O14 Co3 O1W 84.7(3) . .
O21 Co3 O1W 172.4(4) 1_455 .
O2W Co3 N1 165.8(4) . .
O14 Co3 N1 105.4(4) . .
O21 Co3 N1 87.3(4) 1_455 .
O1W Co3 N1 96.2(4) . .
O2W Co3 O33 86.7(4) . 1_445
O14 Co3 O33 169.9(3) . 1_445
O21 Co3 O33 100.8(3) 1_455 1_445
O1W Co3 O33 86.5(3) . 1_445
N1 Co3 O33 80.4(4) . 1_445
O5 Si1 O13 111.1(4) . .
O5 Si1 O3 110.1(4) . .
O13 Si1 O3 108.4(4) . .
O5 Si1 O2 110.1(4) . .
O13 Si1 O2 107.9(4) . .
O3 Si1 O2 109.3(4) . .
W7 O1 W1 153.8(5) . .
Si1 O2 W8 124.6(4) . .
Si1 O2 W2 123.7(4) . .
W8 O2 W2 91.8(3) . .
Si1 O2 W7 124.4(4) . .
W8 O2 W7 91.5(3) . .
W2 O2 W7 91.1(3) . .
Si1 O3 W6 124.5(4) . .
Si1 O3 W3 122.6(4) . .
W6 O3 W3 92.1(3) . .
Si1 O3 W1 124.6(4) . .
W6 O3 W1 92.0(3) . .
W3 O3 W1 91.6(3) . .
W4 O4 W5 119.5(4) . .
Si1 O5 Co2 121.4(5) . .
Si1 O5 Co1 122.3(4) . .
Co2 O5 Co1 94.4(3) . .
Si1 O5 Co1 122.4(5) . 2_676
Co2 O5 Co1 93.9(3) . 2_676
Co1 O5 Co1 95.1(3) . 2_676
W4 O6 W7 149.3(4) . .
W9 O9 W6 146.8(5) . .
W9 O10 Co1 139.8(4) . 2_676
W5 O12 W9 119.4(4) . .
Si1 O13 W5 123.6(4) . .
Si1 O13 W9 122.5(4) . .
W5 O13 W9 92.3(3) . .
Si1 O13 W4 125.5(4) . .
W5 O13 W4 91.9(3) . .
W9 O13 W4 91.6(3) . .
W2 O14 Co3 156.8(5) . .
W8 O15 Co1 133.2(5) . .
W8 O15 Co2 127.5(5) . 2_676
Co1 O15 Co2 95.9(3) . 2_676
W7 O16 W2 124.5(4) . .
W7 O17 W8 120.7(4) . .
W4 O18 W1 151.9(5) . .
W5 O19 W8 147.1(5) . .
W6 O20 W3 119.5(4) . .
W6 O21 Co3 154.4(5) . 1_655
W1 O22 W6 120.1(4) . .
W8 O23 W2 118.7(4) . .
W4 O24 W9 120.9(4) . .
W2 O25 W3 147.6(5) . .
W1 O28 W3 122.5(4) . .
W6 O29 Co2 133.6(4) . .
W5 O30 Co1 135.5(5) . 2_676
W5 O30 Co2 126.6(4) . 2_676
Co1 O30 Co2 95.1(3) 2_676 2_676
W2 O31 Co1 137.1(5) . .
W3 O32 Co2 134.2(5) . .
W5 O33 Co3 140.6(4) . 1_665
C1 N1 Co3 127.7(10) . .
C1 N1 H1A 116.1 . .
Co3 N1 H1A 116.1 . .
C2 N2 H2A 120.0 . .
C2 N2 H2B 120.0 . .
H2A N2 H2B 120.0 . .
C3 N3 H3A 120.1 . .
C3 N3 H3B 120.0 . .
H3A N3 H3B 120.0 . .
C4 N4 H4A 120.0 . .
C4 N4 H4B 120.0 . .
H4A N4 H4B 120.0 . .
C5 N5 H5A 120.0 . .
C5 N5 H5B 120.0 . .
H5A N5 H5B 120.0 . .
N1 C1 C2 113.4(13) . .
N1 C1 H1C 108.9 . .
C2 C1 H1C 108.9 . .
N1 C1 H1D 108.9 . .
C2 C1 H1D 108.9 . .
H1C C1 H1D 107.7 . .
N2 C2 C1 112.4(12) . .
N2 C2 H2C 109.1 . .
C1 C2 H2C 109.1 . .
N2 C2 H2D 109.1 . .
C1 C2 H2D 109.1 . .
H2C C2 H2D 107.9 . .
N3 C3 C4 111.5(14) . .
N3 C3 H3C 109.3 . .
C4 C3 H3C 109.3 . .
N3 C3 H3D 109.3 . .
C4 C3 H3D 109.3 . .
H3C C3 H3D 108.0 . .
N4 C4 C3 109.2(14) . .
N4 C4 H4C 109.8 . .
C3 C4 H4C 109.8 . .
N4 C4 H4D 109.8 . .
C3 C4 H4D 109.8 . .
H4C C4 H4D 108.3 . .
N5 C5 C5 110.3(13) . 2_556
N5 C5 H5C 109.6 . .
C5 C5 H5C 109.6 2_556 .
N5 C5 H5D 109.6 . .
C5 C5 H5D 109.6 2_556 .
H5C C5 H5D 108.1 . .

loop_
_geom_bond_atom_site_label_1
_geom_bond_atom_site_label_2
_geom_bond_distance
_geom_bond_site_symmetry_2
W1 O7 1.724(9) .
W1 O28 1.870(9) .
W1 O22 1.889(8) .
W1 O1 1.926(7) .
W1 O18 1.929(9) .
W1 O3 2.432(8) .
W2 O31 1.742(8) .
W2 O14 1.747(8) .
W2 O25 1.900(8) .
W2 O23 1.971(8) .
W2 O16 2.041(8) .
W2 O2 2.324(8) .
W3 O27 1.715(9) .
W3 O32 1.775(8) .
W3 O25 1.917(7) .
W3 O20 1.946(8) .
W3 O28 2.036(8) .
W3 O3 2.345(8) .
W4 O34 1.717(9) .
W4 O24 1.879(7) .
W4 O4 1.907(8) .
W4 O18 1.908(9) .
W4 O6 1.922(7) .
W4 O13 2.416(8) .
W5 O33 1.728(8) .
W5 O30 1.790(8) .
W5 O19 1.904(8) .
W5 O12 1.907(8) .
W5 O4 2.037(8) .
W5 O13 2.326(8) .
W6 O21 1.739(8) .
W6 O29 1.769(9) .
W6 O20 1.932(9) .
W6 O9 1.934(9) .
W6 O22 2.048(8) .
W6 O3 2.310(7) .
W7 O8 1.698(8) .
W7 O16 1.829(8) .
W7 O1 1.899(8) .
W7 O17 1.900(8) .
W7 O6 1.943(8) .
W7 O2 2.472(8) .
W8 O26 1.737(8) .
W8 O15 1.809(8) .
W8 O23 1.881(8) .
W8 O19 1.937(8) .
W8 O17 2.028(8) .
W8 O2 2.292(8) .
W9 O11 1.727(8) .
W9 O10 1.759(8) .
W9 O9 1.901(9) .
W9 O12 1.984(8) .
W9 O24 2.036(8) .
W9 O13 2.335(8) .
Co1 O10 2.029(9) 2_676
Co1 O31 2.072(9) .
Co1 O15 2.083(9) .
Co1 O30 2.090(8) 2_676
Co1 O5 2.132(8) .
Co1 O5 2.156(8) 2_676
Co2 O32 2.042(8) .
Co2 O29 2.055(9) .
Co2 O3W 2.077(8) .
Co2 O5 2.115(8) .
Co2 O15 2.121(8) 2_676
Co2 O30 2.131(8) 2_676
Co3 O2W 2.064(9) .
Co3 O14 2.079(8) .
Co3 O21 2.112(8) 1_455
Co3 O1W 2.129(9) .
Co3 N1 2.147(11) .
Co3 O33 2.204(8) 1_445
Si1 O5 1.621(8) .
Si1 O13 1.637(9) .
Si1 O3 1.647(8) .
Si1 O2 1.653(7) .
O5 Co1 2.156(8) 2_676
O10 Co1 2.029(9) 2_676
O15 Co2 2.121(8) 2_676
O21 Co3 2.112(8) 1_655
O30 Co1 2.090(8) 2_676
O30 Co2 2.131(8) 2_676
O33 Co3 2.204(8) 1_665
N1 C1 1.415(19) .
N1 H1A 0.8602 .
N2 C2 1.437(17) .
N2 H2A 0.8600 .
N2 H2B 0.8600 .
N3 C3 1.48(2) .
N3 H3A 0.8600 .
N3 H3B 0.8600 .
N4 C4 1.481(19) .
N4 H4A 0.8600 .
N4 H4B 0.8599 .
N5 C5 1.462(18) .
N5 H5A 0.8600 .
N5 H5B 0.8600 .
C1 C2 1.56(2) .
C1 H1C 0.9700 .
C1 H1D 0.9700 .
C2 H2C 0.9700 .
C2 H2D 0.9700 .
C3 C4 1.52(2) .
C3 H3C 0.9700 .
C3 H3D 0.9700 .
C4 H4C 0.9700 .
C4 H4D 0.9700 .
C5 C5 1.58(3) 2_556
C5 H5C 0.9700 .
C5 H5D 0.9700 .
